data_2237435
loop_
_publ_author_name
'Park, Dong Ho'
'Ramkumar, V.'
'Parthiban, P.'

_publ_section_title
;
 (1<i>E</i>,4<i>E</i>)-1,5-Bis[2-(trifluoromethyl)phenyl]penta-1,4-dien-3-one
;
_journal_coeditor_code ZL2522
_journal_issue 2
_journal_name_full 'Acta Crystallographica Section E'
_journal_page_first o177
_journal_paper_doi 10.1107/S1600536812051586
_journal_volume 69
_journal_year 2013
_chemical_formula_iupac 'C19 H12 F6 O'
_chemical_formula_moiety 'C19 H12 F6 O'
_chemical_formula_sum 'C19 H12 F6 O'
_chemical_formula_weight 370.29
_chemical_name_systematic
;
(1<i>E</i>,4<i>E</i>)-1,5-Bis[2-(trifluoromethyl)phenyl]penta-1,4-dien-3-one
;
_space_group_IT_number 7
_symmetry_cell_setting monoclinic
_symmetry_space_group_name_Hall 'P -2yc'
_symmetry_space_group_name_H-M 'P 1 c 1'
_atom_sites_solution_hydrogens geom
_atom_sites_solution_primary direct
_atom_sites_solution_secondary difmap
_audit_creation_method SHELXL-97
_cell_angle_alpha 90.00
_cell_angle_beta 101.834(3)
_cell_angle_gamma 90.00
_cell_formula_units_Z 2
_cell_length_a 11.3123(12)
_cell_length_b 4.7907(4)
_cell_length_c 15.1697(16)
_cell_measurement_reflns_used 2360
_cell_measurement_temperature 298(2)
_cell_measurement_theta_max 24.05
_cell_measurement_theta_min 2.74
_cell_volume 804.63(14)
_computing_cell_refinement 'SAINT (Bruker, 2004)'
_computing_data_collection 'APEX2 (Bruker, 2004)'
_computing_data_reduction 'SAINT (Bruker, 2004)'
_computing_molecular_graphics 'ORTEP-3 (Farrugia, 2012)'
_computing_publication_material 'SHELXL97 (Sheldrick, 2008)'
_computing_structure_refinement 'SHELXL97 (Sheldrick, 2008)'
_computing_structure_solution 'SHELXS97 (Sheldrick, 2008)'
_diffrn_ambient_temperature 298(2)
_diffrn_measured_fraction_theta_full 0.978
_diffrn_measured_fraction_theta_max 0.865
_diffrn_measurement_device_type 'Bruker APEXII CCD area-detector'
_diffrn_measurement_method 'phi and omega scans'
_diffrn_radiation_monochromator graphite
_diffrn_radiation_source 'fine-focus sealed tube'
_diffrn_radiation_type MoK\a
_diffrn_radiation_wavelength 0.71073
_diffrn_reflns_av_R_equivalents 0.0195
_diffrn_reflns_av_sigmaI/netI 0.0300
_diffrn_reflns_limit_h_max 14
_diffrn_reflns_limit_h_min -14
_diffrn_reflns_limit_k_max 5
_diffrn_reflns_limit_k_min -5
_diffrn_reflns_limit_l_max 18
_diffrn_reflns_limit_l_min -18
_diffrn_reflns_number 5185
_diffrn_reflns_theta_full 25.00
_diffrn_reflns_theta_max 27.84
_diffrn_reflns_theta_min 2.74
_exptl_absorpt_coefficient_mu 0.141
_exptl_absorpt_correction_T_max 0.9860
_exptl_absorpt_correction_T_min 0.9523
_exptl_absorpt_correction_type multi-scan
_exptl_absorpt_process_details '(<i>SADABS</i>; Bruker, 2004)'
_exptl_crystal_colour colourless
_exptl_crystal_density_diffrn 1.528
_exptl_crystal_density_method 'not measured'
_exptl_crystal_description Block
_exptl_crystal_F_000 376
_exptl_crystal_size_max 0.35
_exptl_crystal_size_mid 0.25
_exptl_crystal_size_min 0.10
_refine_diff_density_max 0.195
_refine_diff_density_min -0.140
_refine_ls_extinction_method none
_refine_ls_goodness_of_fit_ref 1.038
_refine_ls_hydrogen_treatment constr
_refine_ls_matrix_type full
_refine_ls_number_parameters 235
_refine_ls_number_reflns 2608
_refine_ls_number_restraints 2
_refine_ls_restrained_S_all 1.037
_refine_ls_R_factor_all 0.0589
_refine_ls_R_factor_gt 0.0366
_refine_ls_shift/su_max 0.000
_refine_ls_shift/su_mean 0.000
_refine_ls_structure_factor_coef Fsqd
_refine_ls_weighting_details 'calc w = 1/[\s^2^(Fo^2^)+(0.0351P)^2^+0.2469P] where P = (Fo^2^+2Fc^2^)/3'
_refine_ls_weighting_scheme calc
_refine_ls_wR_factor_gt 0.0821
_refine_ls_wR_factor_ref 0.0956
_reflns_number_gt 1931
_reflns_number_total 2608
_reflns_threshold_expression I>2sigma(I)
_cod_data_source_file zl2522.cif
_cod_data_source_block I
_cod_original_sg_symbol_H-M 'P c'
_cod_database_code 2237435
_cod_database_fobs_code 2237435

loop_
_symmetry_equiv_pos_as_xyz
'x, y, z'
'x, -y, z+1/2'

loop_
_atom_site_type_symbol
_atom_site_label
_atom_site_fract_x
_atom_site_fract_y
_atom_site_fract_z
_atom_site_U_iso_or_equiv
_atom_site_adp_type
_atom_site_calc_flag
_atom_site_refinement_flags
_atom_site_occupancy
_atom_site_symmetry_multiplicity
C C1 1.1775(4) 1.5554(9) 1.1292(2) 0.0761(11) Uani d . 1 1
H H1 1.1342 1.5756 1.1747 0.091 Uiso calc R 1 1
C C2 1.2832(4) 1.6949(8) 1.1343(2) 0.0784(11) Uani d . 1 1
H H2 1.3110 1.8160 1.1819 0.094 Uiso calc R 1 1
C C3 1.3481(3) 1.6560(7) 1.0689(2) 0.0673(9) Uani d . 1 1
H H3 1.4220 1.7461 1.0736 0.081 Uiso calc R 1 1
C C4 1.3062(3) 1.4847(6) 0.9956(2) 0.0501(7) Uani d . 1 1
C C5 1.1957(2) 1.3456(6) 0.98898(19) 0.0466(7) Uani d . 1 1
C C6 1.1349(3) 1.3854(7) 1.0575(2) 0.0619(9) Uani d . 1 1
H H6 1.0619 1.2933 1.0549 0.074 Uiso calc R 1 1
C C7 1.3802(3) 1.4515(8) 0.9268(2) 0.0654(10) Uani d . 1 1
C C8 1.1460(3) 1.1721(7) 0.9110(2) 0.0533(8) Uani d . 1 1
H H8 1.1829 1.1877 0.8618 0.064 Uiso calc R 1 1
C C9 1.0547(3) 0.9955(7) 0.9024(2) 0.0508(8) Uani d . 1 1
H H9 1.0168 0.9688 0.9507 0.061 Uiso calc R 1 1
C C10 1.0119(3) 0.8412(7) 0.8190(2) 0.0492(7) Uani d . 1 1
C C11 0.9120(3) 0.6426(6) 0.81579(19) 0.0505(8) Uani d . 1 1
H H11 0.8802 0.6177 0.8671 0.061 Uiso calc R 1 1
C C12 0.8662(3) 0.4996(6) 0.7433(2) 0.0478(7) Uani d . 1 1
H H12 0.9004 0.5317 0.6934 0.057 Uiso calc R 1 1
C C13 0.7685(2) 0.2965(6) 0.73090(18) 0.0420(6) Uani d . 1 1
C C14 0.7286(2) 0.1566(6) 0.64946(17) 0.0428(7) Uani d . 1 1
C C15 0.6361(3) -0.0368(6) 0.6405(2) 0.0540(8) Uani d . 1 1
H H15 0.6105 -0.1284 0.5859 0.065 Uiso calc R 1 1
C C16 0.5820(3) -0.0946(7) 0.7110(2) 0.0617(9) Uani d . 1 1
H H16 0.5208 -0.2272 0.7047 0.074 Uiso calc R 1 1
C C17 0.6184(3) 0.0439(7) 0.7910(2) 0.0595(8) Uani d . 1 1
H H17 0.5806 0.0084 0.8388 0.071 Uiso calc R 1 1
C C18 0.7107(3) 0.2348(7) 0.80077(19) 0.0518(8) Uani d . 1 1
H H18 0.7351 0.3253 0.8557 0.062 Uiso calc R 1 1
C C19 0.7851(3) 0.2061(7) 0.5705(2) 0.0578(8) Uani d . 1 1
F F1 1.3299(2) 1.5590(5) 0.84801(15) 0.0944(7) Uani d . 1 1
F F2 1.4881(2) 1.5699(6) 0.94957(17) 0.1057(9) Uani d . 1 1
F F3 1.4031(2) 1.1853(6) 0.9114(2) 0.1095(9) Uani d . 1 1
F F4 0.7781(2) 0.4718(5) 0.54360(14) 0.0860(7) Uani d . 1 1
F F5 0.89964(19) 0.1390(5) 0.58521(14) 0.0902(7) Uani d . 1 1
F F6 0.7316(2) 0.0638(5) 0.49807(13) 0.0954(7) Uani d . 1 1
O O1 1.0559(2) 0.8784(5) 0.75344(16) 0.0824(8) Uani d . 1 1

loop_
_atom_site_aniso_label
_atom_site_aniso_U_11
_atom_site_aniso_U_22
_atom_site_aniso_U_33
_atom_site_aniso_U_12
_atom_site_aniso_U_13
_atom_site_aniso_U_23
C1 0.083(3) 0.090(3) 0.058(2) -0.016(2) 0.0204(19) -0.011(2)
C2 0.096(3) 0.076(3) 0.059(2) -0.025(2) 0.005(2) -0.0118(19)
C3 0.063(2) 0.073(2) 0.060(2) -0.0199(18) -0.0003(17) 0.0054(19)
C4 0.0462(15) 0.0481(18) 0.0545(18) -0.0042(14) 0.0065(13) 0.0089(15)
C5 0.0479(17) 0.0427(17) 0.0481(17) 0.0016(13) 0.0076(14) 0.0024(14)
C6 0.061(2) 0.068(2) 0.058(2) -0.0144(16) 0.0168(16) -0.0079(17)
C7 0.057(2) 0.067(3) 0.073(2) -0.0142(19) 0.0140(17) -0.0020(19)
C8 0.0503(17) 0.054(2) 0.0572(19) -0.0016(15) 0.0149(14) -0.0019(15)
C9 0.0577(18) 0.0486(18) 0.0474(17) -0.0004(14) 0.0138(14) -0.0002(13)
C10 0.0544(18) 0.0456(19) 0.0466(17) 0.0013(14) 0.0080(14) -0.0025(14)
C11 0.0614(19) 0.0500(19) 0.0408(17) -0.0002(15) 0.0124(14) -0.0058(13)
C12 0.0562(18) 0.0440(18) 0.0439(16) -0.0005(14) 0.0119(14) -0.0004(13)
C13 0.0470(15) 0.0385(16) 0.0404(15) 0.0054(13) 0.0089(12) -0.0002(12)
C14 0.0504(16) 0.0353(16) 0.0416(16) 0.0080(13) 0.0070(13) -0.0015(12)
C15 0.0589(18) 0.0463(18) 0.0511(18) 0.0045(16) -0.0021(15) -0.0066(15)
C16 0.0523(18) 0.056(2) 0.074(2) -0.0040(16) 0.0067(16) 0.0041(17)
C17 0.0603(19) 0.060(2) 0.062(2) 0.0020(17) 0.0219(16) 0.0124(17)
C18 0.0622(19) 0.0524(19) 0.0420(17) -0.0007(15) 0.0134(14) -0.0028(14)
C19 0.070(2) 0.056(2) 0.0466(19) 0.0075(17) 0.0097(16) -0.0062(16)
F1 0.1087(16) 0.114(2) 0.0642(14) -0.0084(15) 0.0272(12) 0.0071(13)
F2 0.0714(14) 0.133(2) 0.120(2) -0.0401(15) 0.0359(13) -0.0138(16)
F3 0.1025(17) 0.0725(17) 0.176(3) 0.0065(13) 0.0802(17) -0.0137(16)
F4 0.135(2) 0.0631(15) 0.0670(12) 0.0083(14) 0.0377(12) 0.0116(11)
F5 0.0785(14) 0.1231(19) 0.0772(13) 0.0270(13) 0.0352(11) -0.0012(14)
F6 0.1393(18) 0.0984(17) 0.0467(11) -0.0143(15) 0.0144(12) -0.0244(12)
O1 0.0925(18) 0.0963(19) 0.0667(16) -0.0401(16) 0.0356(14) -0.0247(14)

loop_
_atom_type_symbol
_atom_type_description
_atom_type_scat_dispersion_real
_atom_type_scat_dispersion_imag
_atom_type_scat_source
C C 0.0033 0.0016 'International Tables Vol C Tables 4.2.6.8 and 6.1.1.4'
H H 0.0000 0.0000 'International Tables Vol C Tables 4.2.6.8 and 6.1.1.4'
O O 0.0106 0.0060 'International Tables Vol C Tables 4.2.6.8 and 6.1.1.4'
F F 0.0171 0.0103 'International Tables Vol C Tables 4.2.6.8 and 6.1.1.4'

loop_
_geom_angle_atom_site_label_1
_geom_angle_atom_site_label_2
_geom_angle_atom_site_label_3
_geom_angle
C2 C1 C6 120.1(4)
C2 C1 H1 119.9
C6 C1 H1 119.9
C1 C2 C3 119.4(3)
C1 C2 H2 120.3
C3 C2 H2 120.3
C2 C3 C4 121.2(3)
C2 C3 H3 119.4
C4 C3 H3 119.4
C3 C4 C5 119.5(3)
C3 C4 C7 118.8(3)
C5 C4 C7 121.7(3)
C6 C5 C4 117.3(3)
C6 C5 C8 121.5(3)
C4 C5 C8 121.2(3)
C1 C6 C5 122.4(3)
C1 C6 H6 118.8
C5 C6 H6 118.8
F1 C7 F2 105.8(3)
F1 C7 F3 106.2(3)
F2 C7 F3 104.7(3)
F1 C7 C4 113.4(3)
F2 C7 C4 113.3(3)
F3 C7 C4 112.7(3)
C9 C8 C5 127.5(3)
C9 C8 H8 116.3
C5 C8 H8 116.3
C8 C9 C10 121.6(3)
C8 C9 H9 119.2
C10 C9 H9 119.2
O1 C10 C9 121.2(3)
O1 C10 C11 120.7(3)
C9 C10 C11 118.2(3)
C12 C11 C10 122.4(3)
C12 C11 H11 118.8
C10 C11 H11 118.8
C11 C12 C13 128.1(3)
C11 C12 H12 115.9
C13 C12 H12 115.9
C18 C13 C14 117.2(3)
C18 C13 C12 120.6(2)
C14 C13 C12 122.3(3)
C15 C14 C13 120.6(3)
C15 C14 C19 118.0(3)
C13 C14 C19 121.4(3)
C16 C15 C14 120.8(3)
C16 C15 H15 119.6
C14 C15 H15 119.6
C15 C16 C17 119.6(3)
C15 C16 H16 120.2
C17 C16 H16 120.2
C16 C17 C18 120.1(3)
C16 C17 H17 120.0
C18 C17 H17 120.0
C17 C18 C13 121.8(3)
C17 C18 H18 119.1
C13 C18 H18 119.1
F5 C19 F6 106.4(3)
F5 C19 F4 106.3(3)
F6 C19 F4 104.4(3)
F5 C19 C14 113.4(3)
F6 C19 C14 112.7(3)
F4 C19 C14 112.9(3)

loop_
_geom_bond_atom_site_label_1
_geom_bond_atom_site_label_2
_geom_bond_distance
C1 C2 1.358(5)
C1 C6 1.366(5)
C1 H1 0.9300
C2 C3 1.362(5)
C2 H2 0.9300
C3 C4 1.385(4)
C3 H3 0.9300
C4 C5 1.401(4)
C4 C7 1.474(5)
C5 C6 1.372(4)
C5 C8 1.460(4)
C6 H6 0.9300
C7 F1 1.318(4)
C7 F2 1.326(4)
C7 F3 1.331(4)
C8 C9 1.321(4)
C8 H8 0.9300
C9 C10 1.460(4)
C9 H9 0.9300
C10 O1 1.213(4)
C10 C11 1.470(4)
C11 C12 1.310(4)
C11 H11 0.9300
C12 C13 1.456(4)
C12 H12 0.9300
C13 C18 1.386(4)
C13 C14 1.397(4)
C14 C15 1.383(4)
C14 C19 1.488(4)
C15 C16 1.364(4)
C15 H15 0.9300
C16 C17 1.371(5)
C16 H16 0.9300
C17 C18 1.373(4)
C17 H17 0.9300
C18 H18 0.9300
C19 F5 1.309(4)
C19 F6 1.329(4)
C19 F4 1.334(4)

loop_
_geom_hbond_atom_site_label_D
_geom_hbond_atom_site_label_H
_geom_hbond_atom_site_label_A
_geom_hbond_site_symmetry_A
_geom_hbond_distance_DH
_geom_hbond_distance_HA
_geom_hbond_distance_DA
_geom_hbond_angle_DHA
C17 H17 F3 1_445 0.930 2.62 3.399(4) 141.4(18)
C1 H1 O1 2_575 0.930 2.720 3.290(5) 120.68(2)
C3 H3 Cg1 . 0.930 3.32(2) 4.096(3) 141.93(2)

loop_
_geom_torsion_atom_site_label_1
_geom_torsion_atom_site_label_2
_geom_torsion_atom_site_label_3
_geom_torsion_atom_site_label_4
_geom_torsion
C6 C1 C2 C3 -2.3(6)
C1 C2 C3 C4 2.4(6)
C2 C3 C4 C5 -0.9(5)
C2 C3 C4 C7 179.7(4)
C3 C4 C5 C6 -0.7(4)
C7 C4 C5 C6 178.6(3)
C3 C4 C5 C8 177.5(3)
C7 C4 C5 C8 -3.1(4)
C2 C1 C6 C5 0.7(6)
C4 C5 C6 C1 0.8(5)
C8 C5 C6 C1 -177.4(3)
C3 C4 C7 F1 -113.3(3)
C5 C4 C7 F1 67.3(4)
C3 C4 C7 F2 7.4(5)
C5 C4 C7 F2 -172.0(3)
C3 C4 C7 F3 126.0(3)
C5 C4 C7 F3 -53.4(4)
C6 C5 C8 C9 -13.8(5)
C4 C5 C8 C9 168.1(3)
C5 C8 C9 C10 178.0(3)
C8 C9 C10 O1 -2.9(5)
C8 C9 C10 C11 178.3(3)
O1 C10 C11 C12 -0.3(5)
C9 C10 C11 C12 178.6(3)
C10 C11 C12 C13 179.6(3)
C11 C12 C13 C18 0.5(4)
C11 C12 C13 C14 -179.6(3)
C18 C13 C14 C15 -0.7(4)
C12 C13 C14 C15 179.5(3)
C18 C13 C14 C19 -179.5(3)
C12 C13 C14 C19 0.6(4)
C13 C14 C15 C16 0.0(4)
C19 C14 C15 C16 178.9(3)
C14 C15 C16 C17 1.1(5)
C15 C16 C17 C18 -1.5(5)
C16 C17 C18 C13 0.8(5)
C14 C13 C18 C17 0.2(4)
C12 C13 C18 C17 -179.9(3)
C15 C14 C19 F5 -117.0(3)
C13 C14 C19 F5 61.9(4)
C15 C14 C19 F6 4.0(4)
C13 C14 C19 F6 -177.1(3)
C15 C14 C19 F4 121.9(3)
C13 C14 C19 F4 -59.2(4)

loop_
_cod_related_entry_id
_cod_related_entry_database
_cod_related_entry_code
1 ChemSpider 24697426
